data_7114975
loop_
_publ_author_name
'Papaefstathiou, Giannis S.'
'Escuer, Albert'
'Vicente, Ramon'
'Font-Bardia, Merce'
'Solans, Xavier'
'Perlepes, Spyros P.'

_publ_section_title
;
 Reactivity in polynuclear transition metal chemistry as a means to obtain
 high-spin molecules: substitution of &#x00B5;4-OH-- by \h1,&#x00B5;4-N3--
 increases nine times the ground-state S value of a nonanuclear nickel(ii)
 cage
;
_journal_issue 23
_journal_name_full 'Chemical Communications'
_journal_page_first 2414
_journal_paper_doi 10.1039/b106472j
_journal_year 2001
_chemical_formula_moiety 'C60 H58 N8 Ni9 O26 19(H2O)'
_chemical_formula_sum 'C60 H96 N8 Ni9 O45'
_chemical_formula_weight 2177.67
_chemical_name_systematic
;
?
;
_space_group_IT_number 130
_symmetry_cell_setting tetragonal
_symmetry_space_group_name_Hall '-P 4a 2ac'
_symmetry_space_group_name_H-M 'P 4/n c c :2'
_atom_sites_solution_hydrogens geom
_atom_sites_solution_primary direct
_atom_sites_solution_secondary difmap
_audit_creation_method SHELXL-97
_cell_angle_alpha 90.00
_cell_angle_beta 90.00
_cell_angle_gamma 90.00
_cell_formula_units_Z 4
_cell_length_a 17.785(8)
_cell_length_b 17.785(8)
_cell_length_c 27.313(3)
_cell_measurement_reflns_used 30426
_cell_measurement_temperature 293(2)
_cell_measurement_theta_max 28.85
_cell_measurement_theta_min 1.88
_cell_volume 8639(6)
_computing_cell_refinement MARXDS
_computing_data_collection MARXDS
_computing_data_reduction MARSCALE
_computing_molecular_graphics ORTEP
_computing_publication_material CIFTAB
_computing_structure_refinement 'SHELXL-97 (Sheldrick, 1997)'
_computing_structure_solution 'SHELXS-97 (Sheldrick, 1990)'
_diffrn_ambient_temperature 293(2)
_diffrn_measured_fraction_theta_full 0.718
_diffrn_measured_fraction_theta_max 0.718
_diffrn_measurement_device_type 'mar2400 - image plate detector'
_diffrn_measurement_method 'phi scan'
_diffrn_radiation_monochromator graphite
_diffrn_radiation_source 'fine-focus sealed tube'
_diffrn_radiation_type MoK\a
_diffrn_radiation_wavelength 0.71069
_diffrn_reflns_av_R_equivalents 0.0822
_diffrn_reflns_av_sigmaI/netI 0.0671
_diffrn_reflns_limit_h_max 14
_diffrn_reflns_limit_h_min 0
_diffrn_reflns_limit_k_max 23
_diffrn_reflns_limit_k_min 0
_diffrn_reflns_limit_l_max 31
_diffrn_reflns_limit_l_min 0
_diffrn_reflns_number 37752
_diffrn_reflns_theta_full 28.85
_diffrn_reflns_theta_max 28.85
_diffrn_reflns_theta_min 1.88
_exptl_absorpt_coefficient_mu 2.014
_exptl_absorpt_correction_T_max 0.85
_exptl_absorpt_correction_T_min 0.76
_exptl_absorpt_correction_type empirical
_exptl_absorpt_process_details
;
phi-scan, North, Phillips and Mathews, 1968, Acta Cryst, A24, 351-359
;
_exptl_crystal_colour green
_exptl_crystal_density_diffrn 1.660
_exptl_crystal_density_method 'not measured'
_exptl_crystal_description prism
_exptl_crystal_F_000 4424
_exptl_crystal_size_max 0.2
_exptl_crystal_size_mid 0.1
_exptl_crystal_size_min 0.1
_refine_diff_density_max 0.873
_refine_diff_density_min -0.439
_refine_diff_density_rms 0.118
_refine_ls_extinction_expression Fc
_refine_ls_extinction_method none
_refine_ls_goodness_of_fit_ref 0.892
_refine_ls_hydrogen_treatment mixed
_refine_ls_matrix_type full
_refine_ls_number_parameters 255
_refine_ls_number_reflns 7038
_refine_ls_number_restraints 0
_refine_ls_restrained_S_all 0.892
_refine_ls_R_factor_all 0.1146
_refine_ls_R_factor_gt 0.0630
_refine_ls_shift/su_max 0.001
_refine_ls_shift/su_mean 0.000
_refine_ls_structure_factor_coef Fsqd
_refine_ls_weighting_details 'w=1/[\s^2^(Fo^2^)+(0.1201P)^2^+0.0000P] where P=(Fo^2^+2Fc^2^)/3'
_refine_ls_weighting_scheme calc
_refine_ls_wR_factor_gt 0.1703
_refine_ls_wR_factor_ref 0.1821
_reflns_number_gt 4166
_reflns_number_total 7038
_reflns_threshold_expression >2sigma(I)
_cod_data_source_file b106472j.txt
_cod_data_source_block complex_1
_cod_depositor_comments
;
The following automatic conversions were performed:

'_refine_ls_weighting_scheme' value 'calc
w=1/[\s^2^(Fo^2^)+(0.1201P)^2^+0.0000P] where P=(Fo^2^+2Fc^2^)/3' was
changed to 'calc'. New tag '_refine_ls_weighting_details' was
created. The value of the new tag was set to
'w=1/[\s^2^(Fo^2^)+(0.1201P)^2^+0.0000P] where P=(Fo^2^+2Fc^2^)/3'.

Automatic conversion script
Id: cif_fix_values 3143 2015-03-26 13:38:13Z robertas 
;
_cod_original_sg_symbol_H-M P4/ncc
_cod_database_code 7114975

loop_
_symmetry_equiv_pos_as_xyz
'x, y, z'
'-y+1/2, x, z'
'-x+1/2, -y+1/2, z'
'y, -x+1/2, z'
'y, x, z+1/2'
'-x+1/2, y, z+1/2'
'-y+1/2, -x+1/2, z+1/2'
'x, -y+1/2, z+1/2'
'-x, -y, -z'
'y-1/2, -x, -z'
'x-1/2, y-1/2, -z'
'-y, x-1/2, -z'
'-y, -x, -z-1/2'
'x-1/2, -y, -z-1/2'
'y-1/2, x-1/2, -z-1/2'
'-x, y-1/2, -z-1/2'

loop_
_atom_site_label
_atom_site_type_symbol
_atom_site_fract_x
_atom_site_fract_y
_atom_site_fract_z
_atom_site_U_iso_or_equiv
_atom_site_adp_type
_atom_site_occupancy
_atom_site_calc_flag
_atom_site_refinement_flags
Ni1 Ni 0.2500 0.2500 0.44772(5) 0.0498(4) Uani 1 d S
Ni2 Ni 0.28387(4) 0.13373(4) 0.35977(3) 0.0533(3) Uani 1 d .
Ni3 Ni 0.37085(4) 0.24511(4) 0.53577(3) 0.0536(3) Uani 1 d .
N1 N 0.3347(2) 0.0491(2) 0.39788(17) 0.0561(11) Uani 1 d .
N2 N 0.4655(2) 0.2209(2) 0.49637(16) 0.0536(11) Uani 1 d .
O1 O 0.3273(2) 0.1713(2) 0.48761(12) 0.0563(9) Uani 1 d .
O2 O 0.34578(19) 0.19521(19) 0.40910(13) 0.0577(9) Uani 1 d .
O3 O 0.2229(2) 0.0651(2) 0.31772(16) 0.0735(12) Uani 1 d .
O4 O 0.3669(2) 0.1207(2) 0.30618(13) 0.0669(11) Uani 1 d .
O21 O 0.2500 0.2500 0.3345(2) 0.0416(15) Uani 1 d S
O5 O 0.4040(2) 0.1675(2) 0.58716(13) 0.0677(11) Uani 1 d .
O6 O 0.4223(2) 0.3190(2) 0.57854(14) 0.0720(11) Uani 1 d .
O31 O 0.2500 0.2500 0.5625(3) 0.0543(17) Uani 1 d S
C1 C 0.3724(3) 0.1547(3) 0.4490(2) 0.0530(14) Uani 1 d .
C2 C 0.3728(3) 0.0701(3) 0.4362(2) 0.0561(14) Uani 1 d .
C3 C 0.4096(3) 0.0203(3) 0.4661(2) 0.0685(16) Uani 1 d .
H3 H 0.4308 0.0362 0.4955 0.082 Uiso 1 calc R
C4 C 0.4146(4) -0.0552(3) 0.4516(2) 0.0717(17) Uani 1 d .
H4 H 0.4432 -0.0890 0.4696 0.086 Uiso 1 calc R
C5 C 0.3770(4) -0.0782(3) 0.4109(2) 0.0787(19) Uani 1 d .
H5 H 0.3778 -0.1285 0.4016 0.094 Uiso 1 calc R
C6 C 0.3366(3) -0.0246(3) 0.3830(2) 0.0739(17) Uani 1 d .
H6 H 0.3115 -0.0393 0.3546 0.089 Uiso 1 calc R
C7 C 0.4545(3) 0.1777(3) 0.45861(18) 0.0505(13) Uani 1 d .
C8 C 0.5143(3) 0.1565(4) 0.4290(2) 0.0752(17) Uani 1 d .
H8 H 0.5050 0.1264 0.4018 0.090 Uiso 1 calc R
C9 C 0.5857(3) 0.1780(3) 0.4384(3) 0.0769(18) Uani 1 d .
H9 H 0.6249 0.1647 0.4176 0.092 Uiso 1 calc R
C10 C 0.5983(3) 0.2202(4) 0.4795(3) 0.084(2) Uani 1 d .
H10 H 0.6468 0.2336 0.4888 0.101 Uiso 1 calc R
C11 C 0.5349(3) 0.2429(3) 0.5075(3) 0.0753(18) Uani 1 d .
H11 H 0.5422 0.2741 0.5345 0.090 Uiso 1 calc R
C12 C 0.1602(4) 0.0765(3) 0.30197(19) 0.0637(15) Uani 1 d .
C13 C 0.1206(4) 0.0101(3) 0.2749(3) 0.096(2) Uani 1 d .
H13 H 0.1542 -0.0321 0.2733 0.115 Uiso 1 calc R
H13A H 0.1074 0.0255 0.2424 0.115 Uiso 1 calc R
H13B H 0.0760 -0.0040 0.2924 0.115 Uiso 1 calc R
C14 C 0.3811(4) 0.1035(4) 0.5958(2) 0.0691(17) Uani 1 d .
C15 C 0.4213(4) 0.0510(4) 0.6317(2) 0.0806(19) Uani 1 d .
H15 H 0.3944 0.0043 0.6338 0.097 Uiso 1 calc R
H15A H 0.4231 0.0741 0.6634 0.097 Uiso 1 calc R
H15B H 0.4715 0.0417 0.6204 0.097 Uiso 1 calc R
O1W O 0.3538(5) -0.0197(5) 0.2468(3) 0.231(2) Uani 1 d .
O2W O 0.2500 0.2500 0.2112(7) 0.231(2) Uani 1 d S
O3W O 0.2321(6) -0.0161(5) 0.6572(4) 0.231(2) Uani 1 d .
O4W O 0.2500 -0.2500 0.4157(5) 0.231(2) Uani 1 d S
O5W O 0.1589(6) -0.2223(5) 0.3420(4) 0.231(2) Uani 1 d .
O6W O 0.2595(5) -0.1538(6) 0.2783(4) 0.231(2) Uani 1 d .

loop_
_atom_site_aniso_label
_atom_site_aniso_U_11
_atom_site_aniso_U_22
_atom_site_aniso_U_33
_atom_site_aniso_U_23
_atom_site_aniso_U_13
_atom_site_aniso_U_12
Ni1 0.0519(5) 0.0519(5) 0.0457(8) 0.000 0.000 0.000
Ni2 0.0497(4) 0.0564(4) 0.0538(5) -0.0056(3) -0.0015(3) -0.0005(3)
Ni3 0.0575(5) 0.0523(4) 0.0509(5) -0.0020(3) -0.0067(3) -0.0006(3)
N1 0.041(2) 0.047(3) 0.080(4) -0.002(2) 0.002(2) 0.008(2)
N2 0.045(2) 0.058(3) 0.058(3) 0.000(2) -0.002(2) 0.0009(19)
O1 0.063(2) 0.066(2) 0.040(2) -0.0112(17) 0.0096(17) -0.0085(18)
O2 0.056(2) 0.056(2) 0.061(3) 0.0144(18) 0.0057(18) -0.0025(17)
O3 0.067(3) 0.068(3) 0.085(3) -0.029(2) -0.016(2) -0.002(2)
O4 0.082(3) 0.069(3) 0.050(3) -0.0151(19) 0.007(2) 0.001(2)
O21 0.047(2) 0.047(2) 0.030(4) 0.000 0.000 0.000
O5 0.079(3) 0.061(2) 0.064(3) 0.0141(19) -0.021(2) 0.006(2)
O6 0.076(3) 0.071(3) 0.069(3) -0.018(2) -0.013(2) 0.004(2)
O31 0.052(2) 0.052(2) 0.059(5) 0.000 0.000 0.000
C1 0.053(3) 0.042(3) 0.064(4) -0.004(3) -0.004(3) 0.011(2)
C2 0.052(3) 0.051(3) 0.064(4) 0.000(3) 0.002(3) -0.002(3)
C3 0.046(3) 0.064(4) 0.096(5) 0.005(3) -0.001(3) -0.020(3)
C4 0.082(4) 0.040(3) 0.093(5) 0.020(3) -0.009(4) -0.008(3)
C5 0.076(4) 0.049(3) 0.112(6) 0.007(3) 0.002(4) -0.008(3)
C6 0.068(4) 0.058(4) 0.096(5) -0.019(3) -0.003(3) -0.004(3)
C7 0.054(3) 0.049(3) 0.048(3) -0.005(2) 0.001(2) 0.007(2)
C8 0.059(4) 0.077(4) 0.089(5) 0.012(4) 0.020(3) -0.010(3)
C9 0.048(3) 0.062(4) 0.120(6) 0.022(4) 0.000(3) 0.001(3)
C10 0.047(4) 0.072(4) 0.133(7) 0.010(4) -0.015(4) -0.002(3)
C11 0.075(4) 0.049(3) 0.101(5) 0.001(3) -0.024(4) -0.007(3)
C12 0.090(5) 0.066(4) 0.035(3) -0.004(3) -0.017(3) -0.012(4)
C13 0.122(6) 0.063(4) 0.101(6) -0.025(4) -0.012(5) -0.017(4)
C14 0.090(5) 0.069(4) 0.048(4) 0.022(3) -0.001(3) 0.017(4)
C15 0.072(4) 0.094(5) 0.076(5) 0.013(3) -0.020(3) 0.018(4)
O1W 0.258(5) 0.215(5) 0.221(4) 0.032(4) -0.013(4) -0.048(3)
O2W 0.258(5) 0.215(5) 0.221(4) 0.032(4) -0.013(4) -0.048(3)
O3W 0.258(5) 0.215(5) 0.221(4) 0.032(4) -0.013(4) -0.048(3)
O4W 0.258(5) 0.215(5) 0.221(4) 0.032(4) -0.013(4) -0.048(3)
O5W 0.258(5) 0.215(5) 0.221(4) 0.032(4) -0.013(4) -0.048(3)
O6W 0.258(5) 0.215(5) 0.221(4) 0.032(4) -0.013(4) -0.048(3)

loop_
_atom_type_symbol
_atom_type_description
_atom_type_scat_dispersion_real
_atom_type_scat_dispersion_imag
_atom_type_scat_source
C C 0.0033 0.0016 'International Tables Vol C Tables 4.2.6.8 and 6.1.1.4'
H H 0.0000 0.0000 'International Tables Vol C Tables 4.2.6.8 and 6.1.1.4'
N N 0.0061 0.0033 'International Tables Vol C Tables 4.2.6.8 and 6.1.1.4'
O O 0.0106 0.0060 'International Tables Vol C Tables 4.2.6.8 and 6.1.1.4'
Ni Ni 0.3393 1.1124 'International Tables Vol C Tables 4.2.6.8 and 6.1.1.4'

loop_
_geom_angle_atom_site_label_1
_geom_angle_atom_site_label_2
_geom_angle_atom_site_label_3
_geom_angle
_geom_angle_site_symmetry_1
_geom_angle_site_symmetry_3
O2 Ni1 O2 123.49(19) 4 2
O2 Ni1 O2 77.05(8) 4 3
O2 Ni1 O2 77.05(8) 2 3
O2 Ni1 O2 77.05(8) 4 .
O2 Ni1 O2 77.05(8) 2 .
O2 Ni1 O2 123.49(19) 3 .
O2 Ni1 O1 91.20(13) 4 .
O2 Ni1 O1 116.02(12) 2 .
O2 Ni1 O1 166.17(13) 3 .
O2 Ni1 O1 59.25(13) . .
O2 Ni1 O1 166.17(13) 4 2
O2 Ni1 O1 59.25(13) 2 2
O2 Ni1 O1 116.02(12) 3 2
O2 Ni1 O1 91.20(13) . 2
O1 Ni1 O1 76.36(8) . 2
O2 Ni1 O1 116.02(12) 4 3
O2 Ni1 O1 91.20(13) 2 3
O2 Ni1 O1 59.25(13) 3 3
O2 Ni1 O1 166.17(13) . 3
O1 Ni1 O1 121.90(17) . 3
O1 Ni1 O1 76.36(8) 2 3
O2 Ni1 O1 59.25(13) 4 4
O2 Ni1 O1 166.17(13) 2 4
O2 Ni1 O1 91.20(13) 3 4
O2 Ni1 O1 116.02(12) . 4
O1 Ni1 O1 76.36(8) . 4
O1 Ni1 O1 121.90(17) 2 4
O1 Ni1 O1 76.36(8) 3 4
O3 Ni2 N1 94.79(17) . .
O3 Ni2 O2 173.53(16) . .
N1 Ni2 O2 79.66(15) . .
O3 Ni2 O4 84.99(16) . .
N1 Ni2 O4 87.84(16) . .
O2 Ni2 O4 98.03(15) . .
O3 Ni2 O2 93.87(16) . 4
N1 Ni2 O2 97.64(16) . 4
O2 Ni2 O2 83.66(18) . 4
O4 Ni2 O2 174.48(16) . 4
O3 Ni2 O21 103.79(16) . .
N1 Ni2 O21 161.41(17) . .
O2 Ni2 O21 81.75(14) . .
O4 Ni2 O21 94.34(16) . .
O2 Ni2 O21 80.67(14) 4 .
O6 Ni3 O1 174.22(16) . .
O6 Ni3 N2 93.96(17) . .
O1 Ni3 N2 80.56(16) . .
O6 Ni3 O5 84.83(17) . .
O1 Ni3 O5 96.83(16) . .
N2 Ni3 O5 88.99(16) . .
O6 Ni3 O1 94.17(16) . 2
O1 Ni3 O1 84.7(2) . 2
N2 Ni3 O1 96.34(15) . 2
O5 Ni3 O1 174.64(14) . 2
O6 Ni3 O31 102.83(18) . .
O1 Ni3 O31 82.60(16) . .
N2 Ni3 O31 163.09(19) . .
O5 Ni3 O31 94.43(17) . .
O1 Ni3 O31 80.64(16) 2 .
C2 N1 C6 120.0(5) . .
C2 N1 Ni2 115.4(3) . .
C6 N1 Ni2 124.3(4) . .
C7 N2 C11 119.7(5) . .
C7 N2 Ni3 114.7(3) . .
C11 N2 Ni3 125.6(4) . .
C1 O1 Ni3 115.0(3) . .
C1 O1 Ni3 144.9(3) . 4
Ni3 O1 Ni3 95.23(14) . 4
C1 O1 Ni1 96.9(3) . .
Ni3 O1 Ni1 98.42(15) . .
Ni3 O1 Ni1 95.75(14) 4 .
C1 O2 Ni2 114.9(3) . .
C1 O2 Ni2 146.2(3) . 2
Ni2 O2 Ni2 94.11(15) . 2
C1 O2 Ni1 96.7(3) . .
Ni2 O2 Ni1 97.67(14) . .
Ni2 O2 Ni1 96.19(13) 2 .
C12 O3 Ni2 127.0(4) . .
C12 O4 Ni2 125.3(3) 2 .
Ni2 O21 Ni2 144.4(3) 4 2
Ni2 O21 Ni2 84.64(8) 4 .
Ni2 O21 Ni2 84.64(8) 2 .
Ni2 O21 Ni2 84.64(8) 4 3
Ni2 O21 Ni2 84.64(8) 2 3
Ni2 O21 Ni2 144.4(3) . 3
C14 O5 Ni3 131.1(4) . .
C14 O6 Ni3 128.4(4) 2 .
Ni3 O31 Ni3 84.06(11) 3 4
Ni3 O31 Ni3 142.5(3) 3 .
Ni3 O31 Ni3 84.06(11) 4 .
Ni3 O31 Ni3 84.06(11) 3 2
Ni3 O31 Ni3 142.5(3) 4 2
Ni3 O31 Ni3 84.06(11) . 2
O1 C1 O2 107.2(4) . .
O1 C1 C7 111.7(4) . .
O2 C1 C7 108.6(4) . .
O1 C1 C2 113.0(4) . .
O2 C1 C2 109.2(4) . .
C7 C1 C2 107.0(4) . .
N1 C2 C3 122.8(5) . .
N1 C2 C1 117.4(5) . .
C3 C2 C1 119.8(5) . .
C2 C3 C4 118.7(6) . .
C2 C3 H3 120.6 . .
C4 C3 H3 120.6 . .
C5 C4 C3 119.2(6) . .
C5 C4 H4 120.4 . .
C3 C4 H4 120.4 . .
C4 C5 C6 119.1(6) . .
C4 C5 H5 120.4 . .
C6 C5 H5 120.4 . .
N1 C6 C5 119.7(6) . .
N1 C6 H6 120.2 . .
C5 C6 H6 120.2 . .
N2 C7 C8 120.4(5) . .
N2 C7 C1 115.8(4) . .
C8 C7 C1 123.8(5) . .
C9 C8 C7 122.2(7) . .
C9 C8 H8 118.9 . .
C7 C8 H8 118.9 . .
C8 C9 C10 117.7(6) . .
C8 C9 H9 121.1 . .
C10 C9 H9 121.1 . .
C9 C10 C11 117.9(6) . .
C9 C10 H10 121.1 . .
C11 C10 H10 121.1 . .
N2 C11 C10 121.9(6) . .
N2 C11 H11 119.0 . .
C10 C11 H11 119.0 . .
O3 C12 O4 128.8(5) . 4
O3 C12 C13 117.2(6) . .
O4 C12 C13 113.9(6) 4 .
C12 C13 H13 109.5 . .
C12 C13 H13A 109.5 . .
H13 C13 H13A 109.5 . .
C12 C13 H13B 109.5 . .
H13 C13 H13B 109.5 . .
H13A C13 H13B 109.5 . .
O5 C14 O6 122.8(5) . 4
O5 C14 C15 122.2(6) . .
O6 C14 C15 114.7(5) 4 .
C14 C15 H15 109.5 . .
C14 C15 H15A 109.5 . .
H15 C15 H15A 109.5 . .
C14 C15 H15B 109.5 . .
H15 C15 H15B 109.5 . .
H15A C15 H15B 109.5 . .

loop_
_geom_bond_atom_site_label_1
_geom_bond_atom_site_label_2
_geom_bond_distance
_geom_bond_site_symmetry_2
Ni1 O2 2.228(3) 4
Ni1 O2 2.228(3) 2
Ni1 O2 2.228(3) 3
Ni1 O2 2.228(3) .
Ni1 O1 2.244(4) .
Ni1 O1 2.244(4) 2
Ni1 O1 2.244(4) 3
Ni1 O1 2.244(4) 4
Ni2 O3 1.995(4) .
Ni2 N1 2.041(4) .
Ni2 O2 2.055(4) .
Ni2 O4 2.092(4) .
Ni2 O2 2.106(3) 4
Ni2 O21 2.262(2) .
Ni3 O6 1.982(4) .
Ni3 O1 2.013(3) .
Ni3 N2 2.044(4) .
Ni3 O5 2.055(4) .
Ni3 O1 2.105(3) 2
Ni3 O31 2.272(3) .
N1 C2 1.301(7) .
N1 C6 1.374(6) .
N2 C7 1.301(6) .
N2 C11 1.330(6) .
O1 C1 1.357(6) .
O1 Ni3 2.105(3) 4
O2 C1 1.390(6) .
O2 Ni2 2.106(3) 2
O3 C12 1.213(7) .
O4 C12 1.234(7) 2
O21 Ni2 2.262(2) 4
O21 Ni2 2.262(2) 2
O21 Ni2 2.262(2) 3
O5 C14 1.232(7) .
O6 C14 1.287(7) 2
O31 Ni3 2.272(3) 3
O31 Ni3 2.272(3) 4
O31 Ni3 2.272(3) 2
C1 C7 1.540(7) .
C1 C2 1.544(7) .
C2 C3 1.373(8) .
C3 C4 1.401(8) .
C3 H3 0.9300 .
C4 C5 1.360(8) .
C4 H4 0.9300 .
C5 C6 1.417(8) .
C5 H5 0.9300 .
C6 H6 0.9300 .
C7 C8 1.388(7) .
C8 C9 1.350(8) .
C8 H8 0.9300 .
C9 C10 1.369(9) .
C9 H9 0.9300 .
C10 C11 1.421(9) .
C10 H10 0.9300 .
C11 H11 0.9300 .
C12 O4 1.234(7) 4
C12 C13 1.561(8) .
C13 H13 0.9600 .
C13 H13A 0.9600 .
C13 H13B 0.9600 .
C14 O6 1.287(7) 4
C14 C15 1.530(8) .
C15 H15 0.9600 .
C15 H15A 0.9600 .
C15 H15B 0.9600 .
